data_4309572
loop_
_publ_author_name
'Erwin Reisner'
'Vladimir B. Arion'
'Anna Eichinger'
'Norbert Kandler'
'Gerald Giester'
'Armando J.L. Pombeiro'
'Bernhard K. Keppler'

_publ_section_title
;
Tuning of Redox Properties for the Design of Ruthenium Anticancer Drugs:
Part 2. Syntheses, Crystal Structures, and Electrochemistry of Potentially
Antitumor [RuIII/IICl6-n(Azole)n]z (n= 3, 4, 6) Complexes
;
_journal_name_full 'Inorganic Chemistry'
_journal_page_first 6704
_journal_page_last 6716
_journal_paper_doi 10.1021/ic0503737
_journal_volume 44
_journal_year 2005
_chemical_formula_sum 'C9 H15 Cl3 N9 Ru'
_chemical_formula_weight 456.72
_chemical_name_systematic
; 
mer-trichlorotripyrazoloruthenium(III) 
;
_space_group_IT_number 14
_symmetry_cell_setting monoclinic
_symmetry_space_group_name_Hall '-P 2yn'
_symmetry_space_group_name_H-M 'P 1 21/n 1'
_atom_sites_solution_hydrogens geom
_atom_sites_solution_primary direct
_atom_sites_solution_secondary difmap
_audit_creation_method SHELXL-97
_cell_angle_alpha 90.00
_cell_angle_beta 92.62(3)
_cell_angle_gamma 90.00
_cell_formula_units_Z 4
_cell_length_a 7.1390(10)
_cell_length_b 19.878(4)
_cell_length_c 12.167(2)
_cell_measurement_temperature 120(2)
_cell_volume 1724.8(5)
_computing_structure_refinement 'SHELXL-97 (Sheldrick, 1997)'
_computing_structure_solution 'SHELXS-97 (Sheldrick, 1990)'
_diffrn_ambient_temperature 120(2)
_diffrn_measured_fraction_theta_full 0.992
_diffrn_measured_fraction_theta_max 0.992
_diffrn_radiation_monochromator graphite
_diffrn_radiation_source 'fine-focus sealed tube'
_diffrn_radiation_type MoK\a
_diffrn_radiation_wavelength 0.71073
_diffrn_reflns_av_R_equivalents 0.0150
_diffrn_reflns_av_sigmaI/netI 0.0242
_diffrn_reflns_limit_h_max 10
_diffrn_reflns_limit_h_min -10
_diffrn_reflns_limit_k_max 28
_diffrn_reflns_limit_k_min -28
_diffrn_reflns_limit_l_max 17
_diffrn_reflns_limit_l_min -17
_diffrn_reflns_number 10056
_diffrn_reflns_theta_full 30.50
_diffrn_reflns_theta_max 30.50
_diffrn_reflns_theta_min 2.65
_exptl_absorpt_coefficient_mu 1.383
_exptl_absorpt_correction_type none
_exptl_crystal_colour yellow
_exptl_crystal_density_diffrn 1.759
_exptl_crystal_density_method 'not measured'
_exptl_crystal_description plate
_exptl_crystal_F_000 908
_exptl_crystal_size_max 0.34
_exptl_crystal_size_mid 0.11
_exptl_crystal_size_min 0.06
_refine_diff_density_max 0.885
_refine_diff_density_min -0.924
_refine_diff_density_rms 0.099
_refine_ls_extinction_coef 0.0034(3)
_refine_ls_extinction_expression Fc^*^=kFc[1+0.001xFc^2^\l^3^/sin(2\q)]^-1/4^
_refine_ls_extinction_method SHELXL
_refine_ls_goodness_of_fit_ref 1.111
_refine_ls_hydrogen_treatment constr
_refine_ls_matrix_type full
_refine_ls_number_parameters 203
_refine_ls_number_reflns 5224
_refine_ls_number_restraints 0
_refine_ls_restrained_S_all 1.111
_refine_ls_R_factor_all 0.0351
_refine_ls_R_factor_gt 0.0291
_refine_ls_shift/su_max 0.001
_refine_ls_shift/su_mean 0.000
_refine_ls_structure_factor_coef Fsqd
_refine_ls_weighting_details 'calc w=1/[\s^2^(Fo^2^)+(0.0236P)^2^+3.0920P] where P=(Fo^2^+2Fc^2^)/3'
_refine_ls_weighting_scheme calc
_refine_ls_wR_factor_gt 0.0695
_refine_ls_wR_factor_ref 0.0720
_reflns_number_gt 4658
_reflns_number_total 5224
_reflns_threshold_expression >2sigma(I)
_cod_data_source_file ic0503737si20050311_101709_8.cif
_cod_data_source_block ERRE4291
_cod_database_code 4309572

loop_
_symmetry_equiv_pos_as_xyz
'x, y, z'
'-x+1/2, y+1/2, -z+1/2'
'-x, -y, -z'
'x-1/2, -y-1/2, z-1/2'

loop_
_atom_site_label
_atom_site_type_symbol
_atom_site_fract_x
_atom_site_fract_y
_atom_site_fract_z
_atom_site_U_iso_or_equiv
_atom_site_adp_type
_atom_site_occupancy
_atom_site_symmetry_multiplicity
_atom_site_calc_flag
_atom_site_refinement_flags
_atom_site_disorder_assembly
_atom_site_disorder_group
Ru1 Ru 0.30373(2) 0.184832(8) 0.006968(14) 0.01358(6) Uani 1 1 d . . .
Cl1 Cl 0.55433(7) 0.11282(3) 0.06159(5) 0.01940(11) Uani 1 1 d . . .
Cl2 Cl 0.44411(8) 0.20367(3) -0.16165(5) 0.02249(12) Uani 1 1 d . . .
Cl3 Cl 0.05353(7) 0.25714(3) -0.03859(5) 0.02030(11) Uani 1 1 d . . .
N1 N 0.6376(3) 0.34896(10) 0.10572(16) 0.0197(4) Uani 1 1 d . . .
N2 N 0.4812(3) 0.36713(11) 0.15867(18) 0.0265(4) Uani 1 1 d . . .
C3 C 0.3682(4) 0.31571(13) 0.1395(2) 0.0242(5) Uani 1 1 d . . .
H3 H 0.2484 0.3132 0.1661 0.029 Uiso 1 1 calc R . .
N4 N 0.4432(3) 0.26654(9) 0.07716(15) 0.0160(3) Uani 1 1 d . . .
C5 C 0.6133(3) 0.28957(11) 0.05765(19) 0.0180(4) Uani 1 1 d . . .
H5 H 0.7013 0.2675 0.0167 0.022 Uiso 1 1 calc R . .
C6 C 0.7994(4) 0.39369(13) 0.1051(2) 0.0266(5) Uani 1 1 d . . .
H6A H 0.8991 0.3720 0.0683 0.040 Uiso 1 1 calc R . .
H6B H 0.8405 0.4040 0.1794 0.040 Uiso 1 1 calc R . .
H6C H 0.7651 0.4345 0.0672 0.040 Uiso 1 1 calc R . .
N7 N -0.0774(3) 0.04563(10) -0.13711(16) 0.0187(4) Uani 1 1 d . . .
N8 N 0.0753(3) 0.00480(10) -0.13732(18) 0.0228(4) Uani 1 1 d . . .
C9 C 0.2085(3) 0.04294(11) -0.0918(2) 0.0206(4) Uani 1 1 d . . .
H9 H 0.3317 0.0285 -0.0802 0.025 Uiso 1 1 calc R . .
N10 N 0.1497(3) 0.10530(9) -0.06329(15) 0.0155(3) Uani 1 1 d . . .
C11 C -0.0327(3) 0.10496(11) -0.09415(18) 0.0175(4) Uani 1 1 d . . .
H11 H -0.1150 0.1408 -0.0866 0.021 Uiso 1 1 calc R . .
C12 C -0.2567(3) 0.02501(13) -0.1877(2) 0.0254(5) Uani 1 1 d . . .
H12A H -0.3495 0.0586 -0.1743 0.038 Uiso 1 1 calc R . .
H12B H -0.2940 -0.0170 -0.1565 0.038 Uiso 1 1 calc R . .
H12C H -0.2451 0.0198 -0.2655 0.038 Uiso 1 1 calc R . .
N13 N 0.0104(3) 0.13011(10) 0.28411(16) 0.0196(4) Uani 1 1 d . . .
N14 N 0.1837(3) 0.13651(11) 0.33577(17) 0.0240(4) Uani 1 1 d . . .
C15 C 0.2874(3) 0.15816(13) 0.25668(19) 0.0218(5) Uani 1 1 d . . .
H15 H 0.4146 0.1676 0.2670 0.026 Uiso 1 1 calc R . .
N16 N 0.1908(3) 0.16546(10) 0.15788(15) 0.0163(3) Uani 1 1 d . . .
C17 C 0.0158(3) 0.14768(11) 0.17909(18) 0.0174(4) Uani 1 1 d . . .
H17 H -0.0858 0.1476 0.1285 0.021 Uiso 1 1 calc R . .
C18 C -0.1510(4) 0.10852(14) 0.3437(2) 0.0284(5) Uani 1 1 d . . .
H18A H -0.2000 0.1460 0.3829 0.043 Uiso 1 1 calc R . .
H18B H -0.1137 0.0738 0.3949 0.043 Uiso 1 1 calc R . .
H18C H -0.2460 0.0915 0.2926 0.043 Uiso 1 1 calc R . .

loop_
_atom_site_aniso_label
_atom_site_aniso_U_11
_atom_site_aniso_U_22
_atom_site_aniso_U_33
_atom_site_aniso_U_23
_atom_site_aniso_U_13
_atom_site_aniso_U_12
Ru1 0.01179(9) 0.01389(9) 0.01509(9) -0.00079(6) 0.00099(6) -0.00020(6)
Cl1 0.0136(2) 0.0191(2) 0.0254(3) -0.0005(2) -0.00055(19) 0.00220(18)
Cl2 0.0257(3) 0.0228(3) 0.0195(2) -0.0018(2) 0.0067(2) -0.0042(2)
Cl3 0.0159(2) 0.0186(2) 0.0262(3) 0.0021(2) -0.00091(19) 0.00248(18)
N1 0.0196(9) 0.0195(9) 0.0200(9) -0.0019(7) 0.0007(7) -0.0038(7)
N2 0.0283(11) 0.0247(10) 0.0269(11) -0.0081(8) 0.0060(9) -0.0030(8)
C3 0.0217(11) 0.0254(12) 0.0259(12) -0.0079(9) 0.0063(9) -0.0004(9)
N4 0.0152(8) 0.0160(8) 0.0169(8) -0.0035(7) 0.0016(7) -0.0006(7)
C5 0.0172(10) 0.0169(10) 0.0199(10) -0.0008(8) 0.0015(8) -0.0007(8)
C6 0.0276(12) 0.0221(11) 0.0301(13) -0.0027(10) 0.0013(10) -0.0101(10)
N7 0.0201(9) 0.0186(9) 0.0172(9) -0.0003(7) -0.0001(7) -0.0045(7)
N8 0.0239(10) 0.0178(9) 0.0264(10) -0.0029(8) -0.0013(8) -0.0007(8)
C9 0.0205(10) 0.0166(10) 0.0244(11) -0.0023(8) -0.0007(9) 0.0011(8)
N10 0.0154(8) 0.0150(8) 0.0162(8) -0.0004(6) 0.0007(7) -0.0009(7)
C11 0.0170(10) 0.0181(10) 0.0174(10) -0.0006(8) 0.0003(8) -0.0015(8)
C12 0.0218(11) 0.0277(12) 0.0263(12) -0.0019(10) -0.0023(9) -0.0095(9)
N13 0.0209(9) 0.0202(9) 0.0180(9) -0.0012(7) 0.0028(7) -0.0016(7)
N14 0.0233(10) 0.0289(11) 0.0195(9) -0.0028(8) -0.0005(8) 0.0011(8)
C15 0.0190(10) 0.0271(12) 0.0193(10) -0.0030(9) -0.0011(8) 0.0006(9)
N16 0.0153(8) 0.0172(8) 0.0165(8) -0.0017(7) 0.0012(7) -0.0009(7)
C17 0.0166(10) 0.0183(10) 0.0174(10) -0.0024(8) 0.0015(8) -0.0008(8)
C18 0.0275(12) 0.0341(14) 0.0245(12) -0.0005(10) 0.0101(10) -0.0043(10)

loop_
_atom_type_symbol
_atom_type_description
_atom_type_scat_dispersion_real
_atom_type_scat_dispersion_imag
_atom_type_scat_source
C C 0.0033 0.0016 'International Tables Vol C Tables 4.2.6.8 and 6.1.1.4'
H H 0.0000 0.0000 'International Tables Vol C Tables 4.2.6.8 and 6.1.1.4'
N N 0.0061 0.0033 'International Tables Vol C Tables 4.2.6.8 and 6.1.1.4'
Cl Cl 0.1484 0.1585 'International Tables Vol C Tables 4.2.6.8 and 6.1.1.4'
Ru Ru -1.2594 0.8363 'International Tables Vol C Tables 4.2.6.8 and 6.1.1.4'

loop_
_geom_angle_atom_site_label_1
_geom_angle_atom_site_label_2
_geom_angle_atom_site_label_3
_geom_angle
_geom_angle_site_symmetry_1
_geom_angle_site_symmetry_3
_geom_angle_publ_flag
N4 Ru1 N16 88.82(7) . . ?
N4 Ru1 N10 176.94(7) . . ?
N16 Ru1 N10 90.18(7) . . ?
N4 Ru1 Cl3 87.90(6) . . ?
N16 Ru1 Cl3 90.02(6) . . ?
N10 Ru1 Cl3 89.21(6) . . ?
N4 Ru1 Cl2 91.08(5) . . ?
N16 Ru1 Cl2 177.30(5) . . ?
N10 Ru1 Cl2 90.05(5) . . ?
Cl3 Ru1 Cl2 92.67(3) . . ?
N4 Ru1 Cl1 90.89(6) . . ?
N16 Ru1 Cl1 87.62(6) . . ?
N10 Ru1 Cl1 91.96(6) . . ?
Cl3 Ru1 Cl1 177.37(2) . . ?
Cl2 Ru1 Cl1 89.68(3) . . ?
C5 N1 N2 110.54(19) . . ?
C5 N1 C6 129.0(2) . . ?
N2 N1 C6 120.5(2) . . ?
C3 N2 N1 102.66(19) . . ?
N2 C3 N4 113.7(2) . . ?
N2 C3 H3 123.1 . . ?
N4 C3 H3 123.1 . . ?
C5 N4 C3 103.75(19) . . ?
C5 N4 Ru1 128.54(15) . . ?
C3 N4 Ru1 126.83(16) . . ?
N1 C5 N4 109.3(2) . . ?
N1 C5 H5 125.4 . . ?
N4 C5 H5 125.4 . . ?
N1 C6 H6A 109.5 . . ?
N1 C6 H6B 109.5 . . ?
H6A C6 H6B 109.5 . . ?
N1 C6 H6C 109.5 . . ?
H6A C6 H6C 109.5 . . ?
H6B C6 H6C 109.5 . . ?
C11 N7 N8 110.73(19) . . ?
C11 N7 C12 127.6(2) . . ?
N8 N7 C12 121.45(19) . . ?
C9 N8 N7 102.65(19) . . ?
N8 C9 N10 114.0(2) . . ?
N8 C9 H9 123.0 . . ?
N10 C9 H9 123.0 . . ?
C11 N10 C9 103.40(18) . . ?
C11 N10 Ru1 127.32(15) . . ?
C9 N10 Ru1 129.25(15) . . ?
N7 C11 N10 109.2(2) . . ?
N7 C11 H11 125.4 . . ?
N10 C11 H11 125.4 . . ?
N7 C12 H12A 109.5 . . ?
N7 C12 H12B 109.5 . . ?
H12A C12 H12B 109.5 . . ?
N7 C12 H12C 109.5 . . ?
H12A C12 H12C 109.5 . . ?
H12B C12 H12C 109.5 . . ?
C17 N13 N14 110.64(19) . . ?
C17 N13 C18 128.1(2) . . ?
N14 N13 C18 121.3(2) . . ?
C15 N14 N13 102.84(19) . . ?
N14 C15 N16 113.6(2) . . ?
N14 C15 H15 123.2 . . ?
N16 C15 H15 123.2 . . ?
C17 N16 C15 103.95(19) . . ?
C17 N16 Ru1 128.69(15) . . ?
C15 N16 Ru1 126.70(15) . . ?
N13 C17 N16 108.9(2) . . ?
N13 C17 H17 125.5 . . ?
N16 C17 H17 125.5 . . ?
N13 C18 H18A 109.5 . . ?
N13 C18 H18B 109.5 . . ?
H18A C18 H18B 109.5 . . ?
N13 C18 H18C 109.5 . . ?
H18A C18 H18C 109.5 . . ?
H18B C18 H18C 109.5 . . ?

loop_
_geom_bond_atom_site_label_1
_geom_bond_atom_site_label_2
_geom_bond_distance
_geom_bond_site_symmetry_2
_geom_bond_publ_flag
Ru1 N4 2.0691(18) . ?
Ru1 N16 2.0748(19) . ?
Ru1 N10 2.0864(18) . ?
Ru1 Cl3 2.3395(6) . ?
Ru1 Cl2 2.3541(8) . ?
Ru1 Cl1 2.3627(7) . ?
N1 C5 1.325(3) . ?
N1 N2 1.363(3) . ?
N1 C6 1.458(3) . ?
N2 C3 1.316(3) . ?
C3 N4 1.362(3) . ?
C3 H3 0.9300 . ?
N4 C5 1.329(3) . ?
C5 H5 0.9300 . ?
C6 H6A 0.9600 . ?
C6 H6B 0.9600 . ?
C6 H6C 0.9600 . ?
N7 C11 1.323(3) . ?
N7 N8 1.359(3) . ?
N7 C12 1.454(3) . ?
N8 C9 1.318(3) . ?
C9 N10 1.359(3) . ?
C9 H9 0.9300 . ?
N10 C11 1.339(3) . ?
C11 H11 0.9300 . ?
C12 H12A 0.9600 . ?
C12 H12B 0.9600 . ?
C12 H12C 0.9600 . ?
N13 C17 1.327(3) . ?
N13 N14 1.368(3) . ?
N13 C18 1.454(3) . ?
N14 C15 1.313(3) . ?
C15 N16 1.366(3) . ?
C15 H15 0.9300 . ?
N16 C17 1.335(3) . ?
C17 H17 0.9300 . ?
C18 H18A 0.9600 . ?
C18 H18B 0.9600 . ?
C18 H18C 0.9600 . ?

loop_
_geom_torsion_atom_site_label_1
_geom_torsion_atom_site_label_2
_geom_torsion_atom_site_label_3
_geom_torsion_atom_site_label_4
_geom_torsion
_geom_torsion_site_symmetry_1
_geom_torsion_site_symmetry_2
_geom_torsion_site_symmetry_3
_geom_torsion_site_symmetry_4
_geom_torsion_publ_flag
C5 N1 N2 C3 0.5(3) . . . . ?
C6 N1 N2 C3 178.9(2) . . . . ?
N1 N2 C3 N4 -0.5(3) . . . . ?
N2 C3 N4 C5 0.3(3) . . . . ?
N2 C3 N4 Ru1 -169.63(17) . . . . ?
N16 Ru1 N4 C5 143.6(2) . . . . ?
N10 Ru1 N4 C5 -145.3(13) . . . . ?
Cl3 Ru1 N4 C5 -126.29(19) . . . . ?
Cl2 Ru1 N4 C5 -33.7(2) . . . . ?
Cl1 Ru1 N4 C5 56.04(19) . . . . ?
N16 Ru1 N4 C3 -48.9(2) . . . . ?
N10 Ru1 N4 C3 22.2(15) . . . . ?
Cl3 Ru1 N4 C3 41.2(2) . . . . ?
Cl2 Ru1 N4 C3 133.8(2) . . . . ?
Cl1 Ru1 N4 C3 -136.5(2) . . . . ?
N2 N1 C5 N4 -0.3(3) . . . . ?
C6 N1 C5 N4 -178.6(2) . . . . ?
C3 N4 C5 N1 0.0(3) . . . . ?
Ru1 N4 C5 N1 169.71(15) . . . . ?
C11 N7 N8 C9 0.6(3) . . . . ?
C12 N7 N8 C9 175.8(2) . . . . ?
N7 N8 C9 N10 -0.3(3) . . . . ?
N8 C9 N10 C11 -0.2(3) . . . . ?
N8 C9 N10 Ru1 -178.36(16) . . . . ?
N4 Ru1 N10 C11 6.8(15) . . . . ?
N16 Ru1 N10 C11 77.89(19) . . . . ?
Cl3 Ru1 N10 C11 -12.13(18) . . . . ?
Cl2 Ru1 N10 C11 -104.80(18) . . . . ?
Cl1 Ru1 N10 C11 165.51(18) . . . . ?
N4 Ru1 N10 C9 -175.4(13) . . . . ?
N16 Ru1 N10 C9 -104.3(2) . . . . ?
Cl3 Ru1 N10 C9 165.67(19) . . . . ?
Cl2 Ru1 N10 C9 73.00(19) . . . . ?
Cl1 Ru1 N10 C9 -16.68(19) . . . . ?
N8 N7 C11 N10 -0.8(3) . . . . ?
C12 N7 C11 N10 -175.5(2) . . . . ?
C9 N10 C11 N7 0.5(2) . . . . ?
Ru1 N10 C11 N7 178.79(14) . . . . ?
C17 N13 N14 C15 -0.1(3) . . . . ?
C18 N13 N14 C15 -178.4(2) . . . . ?
N13 N14 C15 N16 -0.4(3) . . . . ?
N14 C15 N16 C17 0.7(3) . . . . ?
N14 C15 N16 Ru1 -170.57(16) . . . . ?
N4 Ru1 N16 C17 137.8(2) . . . . ?
N10 Ru1 N16 C17 -39.3(2) . . . . ?
Cl3 Ru1 N16 C17 49.88(19) . . . . ?
Cl2 Ru1 N16 C17 -134.3(11) . . . . ?
Cl1 Ru1 N16 C17 -131.28(19) . . . . ?
N4 Ru1 N16 C15 -53.1(2) . . . . ?
N10 Ru1 N16 C15 129.8(2) . . . . ?
Cl3 Ru1 N16 C15 -140.97(19) . . . . ?
Cl2 Ru1 N16 C15 34.9(13) . . . . ?
Cl1 Ru1 N16 C15 37.87(19) . . . . ?
N14 N13 C17 N16 0.5(3) . . . . ?
C18 N13 C17 N16 178.7(2) . . . . ?
C15 N16 C17 N13 -0.7(2) . . . . ?
Ru1 N16 C17 N13 170.32(15) . . . . ?
